data_4121612
loop_
_publ_author_name
'Zhang, Qiang'
'Peng, Hanqing'
'Zhang, Guishan'
'Lu, Qiongqiong'
'Chang, Jian'
'Dong, Yeye'
'Shi, Xianying'
'Wei, Junfa'

_publ_section_title
;
 Facile Bottom-Up Synthesis of Coronene-based 3-Fold Symmetrical and
 Highly Substituted Nanographenes from Simple Aromatics.
;
_journal_issue 13
_journal_name_full 'Journal of the American Chemical Society'
_journal_page_first 5057
_journal_page_last 5064
_journal_paper_doi 10.1021/ja413018f
_journal_volume 136
_journal_year 2014
_chemical_formula_moiety '1.5(C6 H3 Cl3), C30 H24 O6'
_chemical_formula_sum 'C39 H28.5 Cl4.5 O6'
_chemical_formula_weight 752.69
_space_group_crystal_system monoclinic
_space_group_IT_number 14
_space_group_name_Hall '-P 2yn'
_space_group_name_H-M_alt 'P 1 21/n 1'
_symmetry_space_group_name_Hall '-P 2yn'
_symmetry_space_group_name_H-M 'P 1 21/n 1'
_atom_sites_solution_primary iterative
_audit_creation_date 2013-06-28
_audit_creation_method
;
  Olex2 1.2
  (compiled Apr 23 2013 17:54:37, GUI svn.r4466)
;
_cell_angle_alpha 90
_cell_angle_beta 91.524(2)
_cell_angle_gamma 90
_cell_formula_units_Z 4
_cell_length_a 10.6060(3)
_cell_length_b 17.7693(4)
_cell_length_c 18.5377(5)
_cell_measurement_temperature 298(2)
_cell_volume 3492.40(16)
_computing_molecular_graphics
;
O. V. Dolomanov, L. J. Bourhis, R. J. Gildea, J. A. K. Howard and H. Puschmann,
OLEX2: a complete structure solution, refinement and analysis program.
J. Appl. Cryst. (2009). 42, 339-341.
;
_computing_publication_material
;
O. V. Dolomanov, L. J. Bourhis, R. J. Gildea, J. A. K. Howard and H. Puschmann,
OLEX2: a complete structure solution, refinement and analysis program.
J. Appl. Cryst. (2009). 42, 339-341.
;
_computing_structure_refinement
;
olex2.refine (L.J. Bourhis, O.V. Dolomanov, R.J. Gildea, J.A.K. Howard,
H. Puschmann, in preparation, 2011)
;
_computing_structure_solution
;
olex2.solve (L.J. Bourhis, O.V. Dolomanov, R.J. Gildea, J.A.K. Howard,
H. Puschmann, in preparation, 2011)
;
_diffrn_ambient_temperature 298(2)
_diffrn_measured_fraction_theta_full 0.9979
_diffrn_measured_fraction_theta_max 0.9979
_diffrn_radiation_wavelength 1.54178
_diffrn_reflns_av_R_equivalents 0.0179
_diffrn_reflns_av_unetI/netI 0.0263
_diffrn_reflns_limit_h_max 12
_diffrn_reflns_limit_h_min -12
_diffrn_reflns_limit_k_max 21
_diffrn_reflns_limit_k_min -18
_diffrn_reflns_limit_l_max 17
_diffrn_reflns_limit_l_min -22
_diffrn_reflns_number 12715
_diffrn_reflns_theta_full 66.0272
_diffrn_reflns_theta_max 66.03
_diffrn_reflns_theta_min 3.45
_exptl_absorpt_coefficient_mu 3.829
_exptl_crystal_density_diffrn 1.4314
_exptl_crystal_F_000 1558.8201
_exptl_crystal_size_max 0.32
_exptl_crystal_size_mid 0.3
_exptl_crystal_size_min 0.27
_refine_diff_density_max 1.2131
_refine_diff_density_min -0.8580
_refine_diff_density_rms 0.0870
_refine_ls_d_res_high 0.8437
_refine_ls_d_res_low 12.8257
_refine_ls_goodness_of_fit_ref 1.0520
_refine_ls_hydrogen_treatment mixed
_refine_ls_matrix_type full
_refine_ls_number_constraints 48
_refine_ls_number_parameters 450
_refine_ls_number_reflns 6074
_refine_ls_number_restraints 0
_refine_ls_restrained_S_all 1.0520
_refine_ls_R_factor_all 0.1022
_refine_ls_R_factor_gt 0.0859
_refine_ls_shift/su_max 0.0010
_refine_ls_shift/su_mean 0.0001
_refine_ls_structure_factor_coef Fsqd
_refine_ls_weighting_details 'w=1/[\s^2^(Fo^2^)+(0.1467P)^2^+4.7753P] where P=(Fo^2^+2Fc^2^)/3'
_refine_ls_weighting_scheme calc
_refine_ls_wR_factor_ref 0.2642
_reflns_Friedel_coverage 0.0
_reflns_limit_h_max 10
_reflns_limit_h_min -12
_reflns_limit_k_max 21
_reflns_limit_k_min 0
_reflns_limit_l_max 21
_reflns_limit_l_min -10
_reflns_number_gt 4718
_reflns_number_total 6074
_reflns_threshold_expression I>=2u(I)
_cod_data_source_file ja413018f_si_003.cif
_cod_data_source_block w
_cod_database_code 4121612
_olex2_refinement_description
;
1. Others
 Fixed Sof: Cl4(0.8) Cl5(0.7) H1(0.2) H35(0.3)
;

loop_
_space_group_symop_id
_space_group_symop_operation_xyz
1 x,y,z
2 -x+1/2,y+1/2,-z+1/2
3 -x,-y,-z
4 x-1/2,-y-1/2,z-1/2

loop_
_atom_site_label
_atom_site_type_symbol
_atom_site_fract_x
_atom_site_fract_y
_atom_site_fract_z
_atom_site_U_iso_or_equiv
_atom_site_adp_type
_atom_site_occupancy
_atom_site_refinement_flags_posn
_atom_site_disorder_group
Cl1 Cl 0.1112(4) 0.43991(19) 0.72026(16) 0.1755(13) Uani 1.000000 . .
Cl2 Cl -0.1146(3) 0.2316(2) 0.5493(2) 0.1943(16) Uani 1.000000 . .
Cl3 Cl 0.1404(3) 0.21653(17) 0.46445(13) 0.1506(10) Uani 1.000000 . .
Cl4 Cl 0.8173(2) 0.5552(2) 0.61490(16) 0.1473(13) Uani 0.800000 . 1
Cl5 Cl 1.0824(4) 0.6105(3) 0.5990(2) 0.1615(16) Uani 0.700000 . 1
C1 C 0.9195(7) 0.5231(7) 0.5508(5) 0.121(3) Uani 1.000000 . .
H1 H 0.8692(7) 0.5410(7) 0.5874(5) 0.145(4) Uiso 0.200000 R 2
C2 C 0.5670(3) 0.29356(17) 0.49403(18) 0.0316(7) Uani 1.000000 . .
C3 C 0.1275(6) 0.2770(4) 0.5358(4) 0.0898(18) Uani 1.000000 . .
C4 C 0.2293(6) 0.3212(5) 0.5560(4) 0.099(2) Uani 1.000000 . .
H4 H 0.3041(6) 0.3169(5) 0.5313(4) 0.118(3) Uiso 1.000000 R .
C5 C 0.0140(7) 0.3351(5) 0.6304(4) 0.103(2) Uani 1.000000 . .
H5 H -0.0594(7) 0.3407(5) 0.6563(4) 0.123(3) Uiso 1.000000 R .
C6 C 0.1179(7) 0.3766(4) 0.6479(4) 0.097(2) Uani 1.000000 . .
C7 C 0.0178(6) 0.2833(5) 0.5729(5) 0.102(2) Uani 1.000000 . .
C8 C 0.2223(7) 0.3714(5) 0.6123(4) 0.106(2) Uani 1.000000 . .
H8 H 0.2913(7) 0.4014(5) 0.6249(4) 0.127(3) Uiso 1.000000 R .
C9 C 0.6864(5) 0.5242(3) 0.9128(3) 0.0722(14) Uani 1.000000 . .
H9a H 0.7261(5) 0.5274(3) 0.9599(3) 0.108(2) Uiso 1.000000 R .
H9b H 0.7086(5) 0.5676(3) 0.8850(3) 0.108(2) Uiso 1.000000 R .
H9c H 0.5966(5) 0.5223(3) 0.9174(3) 0.108(2) Uiso 1.000000 R .
C10 C 0.8189(6) 0.2563(3) 0.8050(3) 0.0766(16) Uani 1.000000 . .
H10a H 0.8740(6) 0.2330(3) 0.8403(3) 0.115(2) Uiso 1.000000 R .
H10b H 0.7407(6) 0.2291(3) 0.8019(3) 0.115(2) Uiso 1.000000 R .
H10c H 0.8579(6) 0.2557(3) 0.7588(3) 0.115(2) Uiso 1.000000 R .
C11 C 0.2750(5) 0.5943(3) 0.8856(2) 0.0679(13) Uani 1.000000 . .
H11a H 0.2333(5) 0.6043(3) 0.9299(2) 0.102(2) Uiso 1.000000 R .
H11b H 0.2443(5) 0.5478(3) 0.8655(2) 0.102(2) Uiso 1.000000 R .
H11c H 0.3643(5) 0.5906(3) 0.8949(2) 0.102(2) Uiso 1.000000 R .
C12 C 0.5513(5) 0.1147(2) 0.7055(2) 0.0612(12) Uani 1.000000 . .
H12a H 0.5411(5) 0.0664(2) 0.7277(2) 0.0919(18) Uiso 1.000000 R .
H12b H 0.6347(5) 0.1333(2) 0.7162(2) 0.0919(18) Uiso 1.000000 R .
H12c H 0.4902(5) 0.1491(2) 0.7238(2) 0.0919(18) Uiso 1.000000 R .
C13 C 0.1393(6) 0.8142(3) 0.6973(3) 0.0758(16) Uani 1.000000 . .
H13a H 0.0813(6) 0.8465(3) 0.7213(3) 0.114(2) Uiso 1.000000 R .
H13b H 0.2092(6) 0.8433(3) 0.6810(3) 0.114(2) Uiso 1.000000 R .
H13c H 0.0972(6) 0.7907(3) 0.6567(3) 0.114(2) Uiso 1.000000 R .
C14 C 0.5337(5) 0.0698(2) 0.4179(2) 0.0525(10) Uani 1.000000 . .
H14a H 0.5238(5) 0.0167(2) 0.4102(2) 0.0787(16) Uiso 1.000000 R .
H14b H 0.4659(5) 0.0963(2) 0.3937(2) 0.0787(16) Uiso 1.000000 R .
H14c H 0.6127(5) 0.0860(2) 0.3991(2) 0.0787(16) Uiso 1.000000 R .
C15 C 0.7184(4) 0.3736(2) 0.7813(2) 0.0453(9) Uani 1.000000 . .
C16 C 0.2676(4) 0.7066(2) 0.7214(2) 0.0450(9) Uani 1.000000 . .
C17 C 0.6088(4) 0.4913(2) 0.76872(19) 0.0404(8) Uani 1.000000 . .
H17 H 0.5872(4) 0.5379(2) 0.78751(19) 0.0485(10) Uiso 1.000000 R .
C18 C 0.3021(4) 0.6484(2) 0.7703(2) 0.0444(9) Uani 1.000000 . .
C19 C 0.5445(3) 0.17088(18) 0.58929(19) 0.0375(8) Uani 1.000000 . .
C20 C 0.4272(3) 0.58878(18) 0.67737(18) 0.0344(7) Uani 1.000000 . .
C21 C 0.6817(4) 0.4440(2) 0.8100(2) 0.0451(9) Uani 1.000000 . .
C22 C 0.6790(3) 0.35423(19) 0.71302(19) 0.0385(8) Uani 1.000000 . .
H22 H 0.7053(3) 0.30855(19) 0.69410(19) 0.0462(9) Uiso 1.000000 R .
C23 C 0.3119(3) 0.70532(19) 0.6524(2) 0.0392(8) Uani 1.000000 . .
H23 H 0.2874(3) 0.74307(19) 0.6202(2) 0.0471(10) Uiso 1.000000 R .
C24 C 0.3785(4) 0.5913(2) 0.74780(19) 0.0399(8) Uani 1.000000 . .
H24 H 0.3992(4) 0.5527(2) 0.77992(19) 0.0478(10) Uiso 1.000000 R .
C25 C 0.5643(3) 0.47201(18) 0.69791(18) 0.0340(7) Uani 1.000000 . .
C26 C 0.3944(3) 0.64750(17) 0.62900(18) 0.0335(7) Uani 1.000000 . .
C27 C 0.5514(3) 0.24270(18) 0.61540(19) 0.0358(7) Uani 1.000000 . .
H27 H 0.5466(3) 0.25063(18) 0.66484(19) 0.0430(9) Uiso 1.000000 R .
C28 C 0.4663(3) 0.57244(17) 0.52776(18) 0.0309(7) Uani 1.000000 . .
C29 C 0.5329(3) 0.44010(17) 0.54908(17) 0.0302(7) Uani 1.000000 . .
C30 C 1.1201(8) 0.5265(7) 0.4941(6) 0.136(4) Uani 1.000000 . .
H30 H 1.2012(8) 0.5463(7) 0.4931(6) 0.163(5) Uiso 1.000000 R .
C31 C 0.4983(3) 0.51250(17) 0.57681(18) 0.0310(7) Uani 1.000000 . .
C32 C 0.5538(3) 0.21828(18) 0.46813(19) 0.0344(7) Uani 1.000000 . .
H32 H 0.5511(3) 0.20973(18) 0.41862(19) 0.0412(9) Uiso 1.000000 R .
C33 C 0.4968(3) 0.52448(17) 0.65151(17) 0.0320(7) Uani 1.000000 . .
C34 C 0.5657(3) 0.30540(17) 0.56917(18) 0.0319(7) Uani 1.000000 . .
C35 C 1.0363(7) 0.5479(6) 0.5425(4) 0.119(3) Uani 1.000000 . .
H35 H 1.0634(7) 0.5851(6) 0.5747(4) 0.143(3) Uiso 0.300000 R 2
C36 C 0.5996(3) 0.40120(18) 0.67004(18) 0.0331(7) Uani 1.000000 . .
C37 C 0.5450(3) 0.15870(18) 0.5137(2) 0.0378(8) Uani 1.000000 . .
C38 C 0.4313(3) 0.64290(17) 0.55450(18) 0.0311(7) Uani 1.000000 . .
C39 C 0.5661(3) 0.38169(17) 0.59647(17) 0.0311(7) Uani 1.000000 . .
O1 O 0.2501(3) 0.65336(17) 0.83635(15) 0.0585(8) Uani 1.000000 . .
O2 O 0.1840(3) 0.75776(16) 0.74623(16) 0.0596(8) Uani 1.000000 . .
O3 O 0.7278(3) 0.45858(18) 0.87786(16) 0.0651(9) Uani 1.000000 . .
O4 O 0.7956(3) 0.33107(17) 0.82536(16) 0.0610(8) Uani 1.000000 . .
O5 O 0.5336(3) 0.10770(13) 0.62991(14) 0.0493(7) Uani 1.000000 . .
O6 O 0.5319(3) 0.08543(13) 0.49318(14) 0.0483(7) Uani 1.000000 . .

loop_
_atom_site_aniso_label
_atom_site_aniso_U_11
_atom_site_aniso_U_22
_atom_site_aniso_U_33
_atom_site_aniso_U_12
_atom_site_aniso_U_13
_atom_site_aniso_U_23
Cl1 0.223(3) 0.172(3) 0.131(2) 0.052(2) -0.006(2) -0.0312(19)
Cl2 0.1021(17) 0.187(3) 0.293(4) -0.0569(18) -0.005(2) 0.015(3)
Cl3 0.180(2) 0.163(2) 0.1081(16) 0.0360(19) -0.0089(15) -0.0187(15)
Cl4 0.0710(12) 0.249(4) 0.124(2) 0.0035(17) 0.0376(13) 0.028(2)
Cl5 0.152(3) 0.189(4) 0.143(3) -0.082(3) -0.007(2) -0.037(3)
C1 0.073(5) 0.179(9) 0.111(6) 0.019(5) 0.016(4) 0.057(6)
C2 0.0348(16) 0.0230(15) 0.0373(17) 0.0005(12) 0.0042(13) -0.0010(13)
C3 0.073(4) 0.113(5) 0.084(4) 0.013(3) 0.007(3) 0.023(4)
C4 0.061(3) 0.146(6) 0.090(4) 0.003(4) 0.013(3) 0.022(5)
C5 0.080(4) 0.128(6) 0.102(5) 0.015(4) 0.033(4) 0.027(5)
C6 0.086(4) 0.111(5) 0.095(5) 0.012(4) 0.004(4) 0.021(4)
C7 0.068(4) 0.119(6) 0.119(6) -0.000(4) 0.014(4) 0.032(5)
C8 0.081(4) 0.146(7) 0.091(5) 0.002(4) 0.009(4) 0.013(5)
C9 0.092(4) 0.077(3) 0.046(2) 0.007(3) -0.012(2) -0.023(2)
C10 0.101(4) 0.051(3) 0.076(3) 0.021(3) -0.037(3) -0.004(2)
C11 0.080(3) 0.084(3) 0.041(2) 0.017(3) 0.017(2) 0.007(2)
C12 0.100(4) 0.038(2) 0.046(2) -0.003(2) -0.000(2) 0.0112(17)
C13 0.092(4) 0.059(3) 0.078(3) 0.039(3) 0.031(3) 0.007(3)
C14 0.084(3) 0.0272(18) 0.046(2) -0.0045(18) -0.000(2) -0.0074(16)
C15 0.049(2) 0.0396(19) 0.047(2) -0.0003(16) -0.0082(16) 0.0032(16)
C16 0.052(2) 0.0348(18) 0.049(2) 0.0051(16) 0.0159(17) -0.0059(16)
C17 0.053(2) 0.0304(17) 0.0379(18) -0.0021(15) 0.0005(15) -0.0066(14)
C18 0.055(2) 0.0403(19) 0.0389(19) -0.0023(16) 0.0145(16) -0.0063(15)
C19 0.0473(19) 0.0250(16) 0.0403(19) -0.0031(14) 0.0041(15) 0.0017(14)
C20 0.0405(17) 0.0261(15) 0.0369(17) -0.0030(13) 0.0057(14) -0.0048(13)
C21 0.054(2) 0.043(2) 0.0386(19) -0.0029(17) -0.0074(16) -0.0053(16)
C22 0.0448(19) 0.0295(17) 0.0410(19) -0.0001(14) -0.0028(15) -0.0018(14)
C23 0.049(2) 0.0281(17) 0.0406(19) 0.0017(15) 0.0108(15) -0.0003(14)
C24 0.051(2) 0.0348(18) 0.0341(18) -0.0002(15) 0.0059(15) 0.0001(14)
C25 0.0392(17) 0.0293(16) 0.0337(17) -0.0044(13) 0.0041(13) -0.0017(13)
C26 0.0385(17) 0.0248(15) 0.0375(17) -0.0031(13) 0.0072(14) -0.0039(13)
C27 0.0446(19) 0.0280(16) 0.0350(17) -0.0016(14) 0.0040(14) 0.0001(13)
C28 0.0341(16) 0.0244(15) 0.0344(17) -0.0038(12) 0.0038(13) -0.0029(13)
C29 0.0335(16) 0.0225(15) 0.0347(17) -0.0039(12) 0.0045(13) -0.0009(12)
C30 0.068(4) 0.224(12) 0.116(7) -0.008(6) 0.007(4) 0.059(7)
C31 0.0351(16) 0.0230(15) 0.0350(16) -0.0041(12) 0.0058(13) -0.0013(13)
C32 0.0438(18) 0.0230(15) 0.0365(17) 0.0009(13) 0.0040(14) -0.0030(13)
C33 0.0389(17) 0.0229(15) 0.0343(17) -0.0063(13) 0.0046(13) -0.0031(12)
C34 0.0346(16) 0.0243(15) 0.0371(17) -0.0000(13) 0.0040(13) -0.0005(13)
C35 0.075(4) 0.176(8) 0.107(5) -0.004(5) 0.002(4) 0.048(6)
C36 0.0392(17) 0.0262(15) 0.0342(17) -0.0032(13) 0.0033(13) 0.0006(13)
C37 0.0474(19) 0.0223(15) 0.0438(19) -0.0014(14) 0.0011(15) -0.0030(14)
C38 0.0336(16) 0.0228(15) 0.0370(17) -0.0020(12) 0.0049(13) -0.0021(13)
C39 0.0341(16) 0.0252(15) 0.0341(17) -0.0017(12) 0.0048(13) -0.0020(13)
O1 0.076(2) 0.0586(18) 0.0421(15) 0.0120(15) 0.0243(14) -0.0020(13)
O2 0.078(2) 0.0478(16) 0.0551(17) 0.0206(14) 0.0293(15) -0.0018(13)
O3 0.085(2) 0.0604(19) 0.0481(16) 0.0120(16) -0.0263(15) -0.0133(14)
O4 0.075(2) 0.0479(16) 0.0587(18) 0.0121(14) -0.0283(15) -0.0026(13)
O5 0.0798(19) 0.0252(12) 0.0428(14) -0.0048(12) 0.0027(13) 0.0054(10)
O6 0.0800(19) 0.0209(11) 0.0439(14) -0.0042(11) 0.0014(13) -0.0009(10)

loop_
_atom_type_symbol
_atom_type_scat_dispersion_real
_atom_type_scat_dispersion_imag
_atom_type_scat_source
_atom_type_scat_dispersion_source
H 0.00000 0.00000 'International Tables Volume C Table 6.1.1.4 (pp. 500-502)' 'Henke, Gullikson and Davis, At. Data and Nucl. Data Tables, 1993, 54, 2'
C 0.01920 0.00962 'International Tables Volume C Table 6.1.1.4 (pp. 500-502)' 'Henke, Gullikson and Davis, At. Data and Nucl. Data Tables, 1993, 54, 2'
O 0.05239 0.03376 'International Tables Volume C Table 6.1.1.4 (pp. 500-502)' 'Henke, Gullikson and Davis, At. Data and Nucl. Data Tables, 1993, 54, 2'
Cl 0.36842 0.69938 'International Tables Volume C Table 6.1.1.4 (pp. 500-502)' 'Henke, Gullikson and Davis, At. Data and Nucl. Data Tables, 1993, 54, 2'

loop_
_geom_angle_atom_site_label_1
_geom_angle_atom_site_label_2
_geom_angle_atom_site_label_3
_geom_angle
_geom_angle_site_symmetry_1
_geom_angle_site_symmetry_3
C35 C1 C30 116.5(10) . 3_766
C34 C2 C32 118.0(3) . .
C38 C2 C32 121.7(3) 3_666 .
C38 C2 C34 120.0(3) 3_666 .
C4 C3 Cl3 119.3(5) . .
C7 C3 Cl3 121.6(6) . .
C7 C3 C4 119.1(7) . .
H4 C4 C3 119.4(4) . .
C8 C4 C3 121.2(6) . .
C8 C4 H4 119.4(4) . .
C6 C5 H5 120.2(5) . .
C7 C5 H5 120.2(4) . .
C7 C5 C6 119.6(6) . .
C5 C6 Cl1 118.8(6) . .
C8 C6 Cl1 118.9(7) . .
C8 C6 C5 122.3(8) . .
C3 C7 Cl2 121.8(7) . .
C5 C7 Cl2 119.9(6) . .
C5 C7 C3 118.3(7) . .
C6 C8 C4 119.4(8) . .
H8 C8 C4 120.3(4) . .
H8 C8 C6 120.3(5) . .
H9b C9 H9a 109.5 . .
H9c C9 H9a 109.5 . .
H9c C9 H9b 109.5 . .
O3 C9 H9a 109.5 . .
O3 C9 H9b 109.5 . .
O3 C9 H9c 109.5 . .
H10b C10 H10a 109.5 . .
H10c C10 H10a 109.5 . .
H10c C10 H10b 109.5 . .
O4 C10 H10a 109.5 . .
O4 C10 H10b 109.5 . .
O4 C10 H10c 109.5 . .
H11b C11 H11a 109.5 . .
H11c C11 H11a 109.5 . .
H11c C11 H11b 109.5 . .
O1 C11 H11a 109.5 . .
O1 C11 H11b 109.5 . .
O1 C11 H11c 109.5 . .
H12b C12 H12a 109.5 . .
H12c C12 H12a 109.5 . .
H12c C12 H12b 109.5 . .
O5 C12 H12a 109.5 . .
O5 C12 H12b 109.5 . .
O5 C12 H12c 109.5 . .
H13b C13 H13a 109.5 . .
H13c C13 H13a 109.5 . .
H13c C13 H13b 109.5 . .
O2 C13 H13a 109.5 . .
O2 C13 H13b 109.5 . .
O2 C13 H13c 109.5 . .
H14b C14 H14a 109.5 . .
H14c C14 H14a 109.5 . .
H14c C14 H14b 109.5 . .
O6 C14 H14a 109.5 . .
O6 C14 H14b 109.5 . .
O6 C14 H14c 109.5 . .
C22 C15 C21 119.3(3) . .
O4 C15 C21 115.5(3) . .
O4 C15 C22 125.2(4) . .
C23 C16 C18 119.7(3) . .
O2 C16 C18 115.5(3) . .
O2 C16 C23 124.7(4) . .
C21 C17 H17 118.7(2) . .
C25 C17 H17 118.7(2) . .
C25 C17 C21 122.6(3) . .
C24 C18 C16 119.3(3) . .
O1 C18 C16 115.1(3) . .
O1 C18 C24 125.5(4) . .
C37 C19 C27 119.4(3) . .
O5 C19 C27 125.5(3) . .
O5 C19 C37 115.1(3) . .
C26 C20 C24 118.1(3) . .
C33 C20 C24 122.1(3) . .
C33 C20 C26 119.4(3) . .
C17 C21 C15 119.4(3) . .
O3 C21 C15 114.7(3) . .
O3 C21 C17 125.9(3) . .
H22 C22 C15 118.8(2) . .
C36 C22 C15 122.4(3) . .
C36 C22 H22 118.82(19) . .
H23 C23 C16 119.2(2) . .
C26 C23 C16 121.5(3) . .
C26 C23 H23 119.2(2) . .
C20 C24 C18 122.5(3) . .
H24 C24 C18 118.8(2) . .
H24 C24 C20 118.8(2) . .
C33 C25 C17 122.7(3) . .
C36 C25 C17 117.8(3) . .
C36 C25 C33 119.2(3) . .
C23 C26 C20 118.9(3) . .
C38 C26 C20 119.7(3) . .
C38 C26 C23 121.0(3) . .
H27 C27 C19 119.1(2) . .
C34 C27 C19 121.7(3) . .
C34 C27 H27 119.13(19) . .
C31 C28 C29 120.2(3) . 3_666
C38 C28 C29 119.8(3) . 3_666
C38 C28 C31 120.0(3) . .
C31 C29 C28 120.0(3) . 3_666
C39 C29 C28 119.9(3) . 3_666
C39 C29 C31 120.1(3) . .
H30 C30 C1 122.5(5) . 3_766
C35 C30 C1 115.0(9) . 3_766
C35 C30 H30 122.5(7) . .
C29 C31 C28 119.8(3) . .
C33 C31 C28 120.3(3) . .
C33 C31 C29 119.9(3) . .
H32 C32 C2 119.04(19) . .
C37 C32 C2 121.9(3) . .
C37 C32 H32 119.0(2) . .
C25 C33 C20 124.1(3) . .
C31 C33 C20 117.8(3) . .
C31 C33 C25 118.2(3) . .
C27 C34 C2 119.0(3) . .
C39 C34 C2 119.1(3) . .
C39 C34 C27 121.6(3) . .
C30 C35 C1 128.5(10) . .
C25 C36 C22 118.6(3) . .
C39 C36 C22 121.2(3) . .
C39 C36 C25 119.9(3) . .
C32 C37 C19 119.8(3) . .
O6 C37 C19 114.8(3) . .
O6 C37 C32 125.4(3) . .
C26 C38 C2 123.9(3) . 3_666
C28 C38 C2 118.1(3) . 3_666
C28 C38 C26 118.0(3) . .
C34 C39 C29 118.5(3) . .
C36 C39 C29 117.8(3) . .
C36 C39 C34 123.6(3) . .
C18 O1 C11 117.4(3) . .
C16 O2 C13 117.7(3) . .
C21 O3 C9 118.3(3) . .
C15 O4 C10 118.0(3) . .
C19 O5 C12 117.7(3) . .
C37 O6 C14 117.1(3) . .

loop_
_geom_bond_atom_site_label_1
_geom_bond_atom_site_label_2
_geom_bond_distance
_geom_bond_site_symmetry_2
Cl1 C6 1.754(8) .
Cl2 C7 1.724(8) .
Cl3 C3 1.713(8) .
Cl4 C1 1.726(9) .
Cl5 C35 1.595(11) .
C1 H1 0.9300 .
C1 C30 1.276(14) 3_766
C1 C35 1.327(11) .
C2 C32 1.427(4) .
C2 C34 1.409(5) .
C2 C38 1.444(4) 3_666
C3 C4 1.378(10) .
C3 C7 1.371(9) .
C4 H4 0.9300 .
C4 C8 1.376(11) .
C5 H5 0.9300 .
C5 C6 1.358(10) .
C5 C7 1.411(11) .
C6 C8 1.307(9) .
C8 H8 0.9300 .
C9 H9a 0.9600 .
C9 H9b 0.9600 .
C9 H9c 0.9600 .
C9 O3 1.410(6) .
C10 H10a 0.9600 .
C10 H10b 0.9600 .
C10 H10c 0.9600 .
C10 O4 1.405(6) .
C11 H11a 0.9600 .
C11 H11b 0.9600 .
C11 H11c 0.9600 .
C11 O1 1.411(6) .
C12 H12a 0.9600 .
C12 H12b 0.9600 .
C12 H12c 0.9600 .
C12 O5 1.414(5) .
C13 H13a 0.9600 .
C13 H13b 0.9600 .
C13 H13c 0.9600 .
C13 O2 1.425(6) .
C14 H14a 0.9600 .
C14 H14b 0.9600 .
C14 H14c 0.9600 .
C14 O6 1.423(5) .
C15 C21 1.418(5) .
C15 C22 1.367(5) .
C15 O4 1.369(5) .
C16 C18 1.418(6) .
C16 C23 1.374(5) .
C16 O2 1.359(4) .
C17 H17 0.9300 .
C17 C21 1.363(5) .
C17 C25 1.425(5) .
C18 C24 1.371(5) .
C18 O1 1.358(4) .
C19 C27 1.366(5) .
C19 C37 1.418(5) .
C19 O5 1.359(4) .
C20 C24 1.417(5) .
C20 C26 1.413(5) .
C20 C33 1.449(5) .
C21 O3 1.362(5) .
C22 H22 0.9300 .
C22 C36 1.416(5) .
C23 H23 0.9300 .
C23 C26 1.425(5) .
C24 H24 0.9300 .
C25 C33 1.445(5) .
C25 C36 1.414(5) .
C26 C38 1.448(5) .
C27 H27 0.9300 .
C27 C34 1.416(5) .
C28 C29 1.442(5) 3_666
C28 C31 1.435(5) .
C28 C38 1.400(4) .
C29 C31 1.437(4) .
C29 C39 1.399(5) .
C30 H30 0.9300 .
C30 C35 1.335(13) .
C31 C33 1.402(5) .
C32 H32 0.9300 .
C32 C37 1.359(5) .
C34 C39 1.447(4) .
C35 H35 0.9300 .
C36 C39 1.443(5) .
C37 O6 1.363(4) .
